data_4020699
loop_
_publ_author_name
'Birte Basler'
'Oliver Schuster'
'Thorsten Bach'

_publ_section_title
;
 Conformationally Constrained \b-Amino Acid Derivatives
 by Intramolecular [2 + 2]-Photocycloaddition of a Tetronic
 Acid Amide and Subsequent Lactone Ring Opening
;
_journal_name_full 'Journal of Organic Chemistry'
_journal_page_first 9798
_journal_page_last 9808
_journal_paper_doi 10.1021/jo0515226
_journal_volume 70
_journal_year 2005
_chemical_formula_sum 'C13 H19 N O4'
_chemical_formula_weight 253.29
_space_group_IT_number 15
_symmetry_cell_setting monoclinic
_symmetry_space_group_name_Hall '-C 2yc'
_symmetry_space_group_name_H-M 'C 1 2/c 1'
_cell_angle_alpha 90.00
_cell_angle_beta 96.979(7)
_cell_angle_gamma 90.00
_cell_formula_units_Z 8
_cell_length_a 20.4347(16)
_cell_length_b 6.6251(6)
_cell_length_c 19.3921(14)
_cell_measurement_temperature 143(2)
_cell_volume 2605.9(4)
_diffrn_ambient_temperature 143(2)
_exptl_crystal_density_diffrn 1.291
_cod_original_sg_symbol_H-M 'C 2/c'
_cod_database_code 4020699

loop_
_symmetry_equiv_pos_as_xyz
'x, y, z'
'-x, y, -z+1/2'
'x+1/2, y+1/2, z'
'-x+1/2, y+1/2, -z+1/2'
'-x, -y, -z'
'x, -y, z-1/2'
'-x+1/2, -y+1/2, -z'
'x+1/2, -y+1/2, z-1/2'

loop_
_atom_site_label
_atom_site_type_symbol
_atom_site_fract_x
_atom_site_fract_y
_atom_site_fract_z
_atom_site_U_iso_or_equiv
_atom_site_adp_type
_atom_site_occupancy
_atom_site_symmetry_multiplicity
_atom_site_calc_flag
_atom_site_refinement_flags
_atom_site_disorder_assembly
_atom_site_disorder_group
O22 O 0.12666(5) 0.67288(18) 0.59949(6) 0.0358(3) Uani 1 1 d . . .
O21 O 0.02964(6) 0.83953(17) 0.56878(6) 0.0387(3) Uani 1 1 d . . .
C21 C 0.07322(8) 0.7264(2) 0.55522(8) 0.0316(4) Uani 1 1 d . . .
C22 C 0.13535(7) 0.7443(3) 0.67228(8) 0.0332(4) Uani 1 1 d . . .
C223 C 0.19878(8) 0.6401(3) 0.70154(9) 0.0421(5) Uani 1 1 d . . .
C221 C 0.14401(11) 0.9709(3) 0.67427(11) 0.0489(5) Uani 1 1 d . . .
C222 C 0.07808(9) 0.6757(4) 0.70899(10) 0.0446(5) Uani 1 1 d . . .
O9 O 0.18057(5) 0.19432(16) 0.47975(6) 0.0356(3) Uani 1 1 d . . .
081 O 0.18402(5) 0.14412(18) 0.36696(6) 0.0409(3) Uani 1 1 d . . .
N2 N 0.07363(6) 0.63048(19) 0.49343(7) 0.0312(3) Uani 1 1 d . . .
C6 C 0.17840(8) 0.6476(2) 0.44246(9) 0.0327(4) Uani 1 1 d . . .
C7 C 0.11333(7) 0.4091(2) 0.40582(8) 0.0285(4) Uani 1 1 d . . .
C1 C 0.12954(6) 0.5115(2) 0.47672(7) 0.0284(4) Uani 1 1 d . . .
C8 C 0.16249(7) 0.2390(2) 0.41210(8) 0.0315(4) Uani 1 1 d . . .
C10 C 0.15605(8) 0.3441(3) 0.52588(9) 0.0345(4) Uani 1 1 d . . .
C4 C 0.07255(8) 0.7489(3) 0.37128(9) 0.0348(4) Uani 1 1 d . . .
C3 C 0.03203(8) 0.7070(3) 0.43157(9) 0.0334(4) Uani 1 1 d . . .
C5 C 0.13305(7) 0.6098(2) 0.37361(8) 0.0320(4) Uani 1 1 d . . .
H42A H 0.1913(8) 0.484(3) 0.6983(10) 0.048 Uiso 1 1 d . . .
H42B H 0.2114(9) 0.688(3) 0.7511(11) 0.048 Uiso 1 1 d . . .
H42C H 0.2365(10) 0.675(3) 0.6738(11) 0.048 Uiso 1 1 d . . .
H43A H 0.1790(9) 1.011(3) 0.6477(11) 0.048 Uiso 1 1 d . . .
H43B H 0.1557(9) 1.006(3) 0.7232(11) 0.048 Uiso 1 1 d . . .
H43C H 0.1055(10) 1.037(3) 0.6573(10) 0.048 Uiso 1 1 d . . .
H41A H 0.0367(10) 0.742(3) 0.6890(11) 0.048 Uiso 1 1 d . . .
H41B H 0.0869(9) 0.713(3) 0.7585(12) 0.048 Uiso 1 1 d . . .
H41C H 0.0734(9) 0.533(3) 0.7044(10) 0.048 Uiso 1 1 d . . .
H1 H 0.0682(8) 0.357(2) 0.3926(9) 0.029(4) Uiso 1 1 d . . .
H2 H 0.1530(8) 0.605(2) 0.3278(9) 0.032(4) Uiso 1 1 d . . .
H6A H 0.1827(8) 0.788(3) 0.4586(10) 0.038 Uiso 1 1 d . . .
H6B H 0.2231(9) 0.580(3) 0.4411(9) 0.038 Uiso 1 1 d . . .
H2A H 0.1932(9) 0.379(3) 0.5605(10) 0.038 Uiso 1 1 d . . .
H2B H 0.1231(9) 0.281(3) 0.5493(10) 0.038 Uiso 1 1 d . . .
H11A H 0.0865(8) 0.895(3) 0.3716(9) 0.038 Uiso 1 1 d . . .
H11B H 0.0444(9) 0.727(3) 0.3288(11) 0.038 Uiso 1 1 d . . .
H12A H 0.0130(9) 0.828(3) 0.4432(10) 0.038 Uiso 1 1 d . . .
H12B H -0.0010(9) 0.604(3) 0.4152(9) 0.038 Uiso 1 1 d . . .

loop_
_atom_site_aniso_label
_atom_site_aniso_U_11
_atom_site_aniso_U_22
_atom_site_aniso_U_33
_atom_site_aniso_U_23
_atom_site_aniso_U_13
_atom_site_aniso_U_12
O22 0.0405(6) 0.0445(7) 0.0220(6) -0.0027(5) 0.0018(4) 0.0129(5)
O21 0.0479(6) 0.0382(7) 0.0302(7) -0.0030(5) 0.0052(5) 0.0144(5)
C21 0.0413(8) 0.0290(8) 0.0246(8) 0.0020(6) 0.0048(6) 0.0061(6)
C22 0.0403(8) 0.0391(9) 0.0200(8) -0.0014(7) 0.0029(6) 0.0030(6)
C223 0.0413(9) 0.0567(13) 0.0276(9) 0.0001(8) 0.0012(7) 0.0074(8)
C221 0.0623(11) 0.0419(11) 0.0408(12) -0.0022(9) -0.0011(10) 0.0001(9)
C222 0.0443(9) 0.0614(13) 0.0286(10) 0.0041(9) 0.0060(8) -0.0020(9)
O9 0.0432(6) 0.0308(6) 0.0336(7) 0.0009(5) 0.0075(5) 0.0093(5)
081 0.0471(6) 0.0374(7) 0.0400(7) -0.0089(5) 0.0131(5) 0.0036(5)
N2 0.0396(7) 0.0313(8) 0.0222(7) -0.0008(5) 0.0012(5) 0.0097(5)
C6 0.0378(8) 0.0275(9) 0.0320(9) -0.0015(7) 0.0005(6) -0.0038(6)
C7 0.0341(7) 0.0281(8) 0.0235(8) -0.0021(6) 0.0036(6) -0.0006(6)
C1 0.0333(7) 0.0284(8) 0.0234(8) -0.0021(6) 0.0035(6) 0.0043(6)
C8 0.0358(7) 0.0275(8) 0.0319(9) -0.0020(7) 0.0066(6) -0.0035(6)
C10 0.0430(9) 0.0338(9) 0.0274(9) 0.0017(7) 0.0068(7) 0.0113(7)
C4 0.0446(8) 0.0316(9) 0.0266(9) 0.0032(7) -0.0022(7) -0.0018(7)
C3 0.0381(8) 0.0330(9) 0.0274(9) 0.0002(7) -0.0026(7) 0.0083(7)
C5 0.0387(8) 0.0320(9) 0.0256(8) 0.0013(7) 0.0044(6) -0.0043(6)

loop_
_geom_bond_atom_site_label_1
_geom_bond_atom_site_label_2
_geom_bond_distance
_geom_bond_site_symmetry_2
_geom_bond_publ_flag
O22 C21 1.3518(19) . ?
O22 C22 1.4789(18) . ?
O21 C21 1.2168(19) . ?
C21 N2 1.357(2) . ?
C22 C222 1.512(2) . ?
C22 C221 1.512(3) . ?
C22 C223 1.516(2) . ?
C223 H42A 1.05(2) . ?
C223 H42B 1.02(2) . ?
C223 H42C 1.02(2) . ?
C221 H43A 0.97(2) . ?
C221 H43B 0.98(2) . ?
C221 H43C 0.93(2) . ?
C222 H41A 0.99(2) . ?
C222 H41B 0.99(2) . ?
C222 H41C 0.95(2) . ?
O9 C8 1.352(2) . ?
O9 C10 1.4643(19) . ?
081 C8 1.2035(19) . ?
N2 C1 1.4565(18) . ?
N2 C3 1.473(2) . ?
C6 C5 1.550(2) . ?
C6 C1 1.553(2) . ?
C6 H6A 0.984(19) . ?
C6 H6B 1.019(17) . ?
C7 C8 1.505(2) . ?
C7 C1 1.533(2) . ?
C7 C5 1.543(2) . ?
C7 H1 0.988(17) . ?
C1 C10 1.519(2) . ?
C10 H2A 0.979(18) . ?
C10 H2B 0.95(2) . ?
C4 C3 1.538(2) . ?
C4 C5 1.538(2) . ?
C4 H11A 1.010(18) . ?
C4 H11B 0.96(2) . ?
C3 H12A 0.931(19) . ?
C3 H12B 0.985(19) . ?
C5 H2 1.023(17) . ?
